data_1569570
loop_
_publ_author_name
'Sun, Jiyu'
'Decato, Daniel A.'
'Bryantsev, Vyacheslav S.'
'John, Eric A.'
'Berryman, Orion B.'

_publ_section_title
;
 The interplay between hydrogen and halogen bonding: substituent effects
 and their role in the hydrogen bond enhanced halogen bond.
;
_journal_issue 33
_journal_name_full 'Chemical science'
_journal_page_first 8924
_journal_page_last 8935
_journal_paper_doi 10.1039/d3sc02348f
_journal_volume 14
_journal_year 2023
_chemical_formula_moiety 'C24 H11 F6 I2 N, Cl, C24 H52 N'
_chemical_formula_sum 'C48 H63 Cl F6 I2 N2'
_chemical_formula_weight 1071.25
_space_group_crystal_system monoclinic
_space_group_IT_number 14
_space_group_name_Hall '-P 2ybc'
_space_group_name_H-M_alt 'P 1 21/c 1'
_atom_sites_solution_hydrogens mixed
_atom_sites_solution_primary dual
_audit_creation_date 2020-11-30
_audit_creation_method
;
Olex2 1.2
(compiled 2018.05.29 svn.r3508 for OlexSys, GUI svn.r5506)
;
_audit_update_record
;
2023-01-30 deposited with the CCDC.	2023-07-20 downloaded from the CCDC.
;
_cell_angle_alpha 90
_cell_angle_beta 93.235(2)
_cell_angle_gamma 90
_cell_formula_units_Z 4
_cell_length_a 8.2189(5)
_cell_length_b 22.0601(14)
_cell_length_c 26.8587(18)
_cell_measurement_reflns_used 9843
_cell_measurement_temperature 100
_cell_measurement_theta_max 30.547
_cell_measurement_theta_min 2.648
_cell_volume 4862.0(5)
_computing_cell_refinement 'SAINT V8.38A (BRUKER-AXS, 2016)'
_computing_data_collection 'APEX3 (Bruker-AXS, 2016)'
_computing_data_reduction 'SAINT V8.38A (BRUKER-AXS, 2016)'
_computing_molecular_graphics 'Olex2 (Dolomanov et al., 2009)'
_computing_publication_material 'Olex2 (Dolomanov et al., 2009)'
_computing_structure_refinement 'ShelXL (Sheldrick, 2015)'
_computing_structure_solution 'ShelXT (Sheldrick, 2015)'
_diffrn_ambient_temperature 100
_diffrn_detector 'Bruker Photon-100 area detector'
_diffrn_detector_area_resol_mean 10.5
_diffrn_detector_type 'CMOS area detector'
_diffrn_measured_fraction_theta_full 0.999
_diffrn_measured_fraction_theta_max 0.999
_diffrn_measurement_device 'Fixed Chi Three-Circle Diffractometer'
_diffrn_measurement_device_type 'Bruker D8 VENTURE Duo'
_diffrn_measurement_method '\w and \f scans'
_diffrn_radiation_monochromator 'TRIUMPH graphite'
_diffrn_radiation_probe x-ray
_diffrn_radiation_type MoK\a
_diffrn_radiation_wavelength 0.71073
_diffrn_reflns_av_R_equivalents 0.0493
_diffrn_reflns_av_unetI/netI 0.0237
_diffrn_reflns_Laue_measured_fraction_full 0.999
_diffrn_reflns_Laue_measured_fraction_max 0.999
_diffrn_reflns_limit_h_max 11
_diffrn_reflns_limit_h_min -11
_diffrn_reflns_limit_k_max 31
_diffrn_reflns_limit_k_min -31
_diffrn_reflns_limit_l_max 38
_diffrn_reflns_limit_l_min -38
_diffrn_reflns_number 181343
_diffrn_reflns_point_group_measured_fraction_full 0.999
_diffrn_reflns_point_group_measured_fraction_max 0.999
_diffrn_reflns_theta_full 25.242
_diffrn_reflns_theta_max 30.575
_diffrn_reflns_theta_min 2.648
_diffrn_source 'sealed tube'
_diffrn_source_type fine-focus
_diffrn_standards_number 0
_exptl_absorpt_coefficient_mu 1.405
_exptl_absorpt_correction_T_max 0.7461
_exptl_absorpt_correction_T_min 0.7004
_exptl_absorpt_correction_type multi-scan
_exptl_absorpt_process_details
'SADABS-2016/2 (Bruker,2016/2) was used for absorption correction. wR2(int) was 0.0589 before and 0.0557 after correction. The Ratio of minimum to maximum transmission is 0.9387. The \l/2 correction factor is Not present.'
_exptl_crystal_colour yellow
_exptl_crystal_density_diffrn 1.463
_exptl_crystal_description rod
_exptl_crystal_F_000 2168
_exptl_crystal_size_max 0.26
_exptl_crystal_size_mid 0.21
_exptl_crystal_size_min 0.2
_refine_diff_density_max 1.245
_refine_diff_density_min -0.723
_refine_diff_density_rms 0.098
_refine_ls_extinction_method none
_refine_ls_goodness_of_fit_ref 1.080
_refine_ls_hydrogen_treatment mixed
_refine_ls_matrix_type full
_refine_ls_number_parameters 544
_refine_ls_number_reflns 14933
_refine_ls_number_restraints 0
_refine_ls_restrained_S_all 1.080
_refine_ls_R_factor_all 0.0405
_refine_ls_R_factor_gt 0.0293
_refine_ls_shift/su_max 0.003
_refine_ls_shift/su_mean 0.000
_refine_ls_structure_factor_coef Fsqd
_refine_ls_weighting_details 'w=1/[\s^2^(Fo^2^)+(0.0297P)^2^+5.2622P] where P=(Fo^2^+2Fc^2^)/3'
_refine_ls_weighting_scheme calc
_refine_ls_wR_factor_gt 0.0665
_refine_ls_wR_factor_ref 0.0707
_reflns_Friedel_coverage 0.000
_reflns_number_gt 12637
_reflns_number_total 14933
_reflns_threshold_expression 'I > 2\s(I)'
_cod_data_source_file d3sc02348f2.cif
_cod_data_source_block umt_ob219
_cod_depositor_comments
;
The following automatic conversions were performed:

data item '_diffrn_radiation_probe' value 'X-ray' was changed to
'x-ray' in accordance with the
/home/data/users/saulius/crontab/automatic-downloads/rss-feeds/RSC/lib/dictionaries/cif_core.dic
dictionary named 'cif_core.dic' version 2.4.2 last updated on
2011-04-26.

Automatic conversion script
Id: cif_fix_values 8170 2020-07-09 18:12:32Z antanas 

 Adding full bibliography for 1569562--1569572.cif.
;
_cod_database_code 1569570
_shelx_shelxl_version_number 2018/3
_shelx_space_group_comment
;
The symmetry employed for this shelxl refinement is uniquely defined
by the following loop, which should always be used as a source of
symmetry information in preference to the above space-group names.
They are only intended as comments.
;
_shelx_estimated_absorpt_t_max 0.766
_shelx_estimated_absorpt_t_min 0.711
_olex2_refinement_description
;
1. Fixed Uiso
 At 1.2 times of:
  All C(H) groups, All C(H,H) groups
 At 1.5 times of:
  All C(H,H,H) groups
2. Uiso/Uaniso restraints and constraints
F1 \\sim F2 \\sim F3: within 2A with sigma of 0.04 and sigma for terminal atoms
of 0.08
3.a Secondary CH2 refined with riding coordinates:
 C25(H25A,H25B), C26(H26A,H26B), C27(H27A,H27B), C28(H28A,H28B), C29(H29A,
 H29B), C31(H31A,H31B), C32(H32A,H32B), C33(H33A,H33B), C34(H34A,H34B),
 C35(H35A,H35B), C37(H37A,H37B), C38(H38A,H38B), C39(H39A,H39B), C40(H40A,H40B),
  C41(H41A,H41B), C43(H43A,H43B), C44(H44A,H44B), C45(H45A,H45B), C46(H46A,
 H46B), C47(H47A,H47B)
3.b Aromatic/amide H refined with riding coordinates:
 C2(H2), C3(H3), C5(H5), C11(H11), C12(H12), C13(H13), C19(H19), C20(H20),
 C22(H22)
3.c Idealised Me refined as rotating group:
 C30(H30A,H30B,H30C), C36(H36A,H36B,H36C), C42(H42A,H42B,H42C), C48(H48A,H48B,
 H48C)
;
_olex2_submission_special_instructions 'No special instructions were received'

loop_
_space_group_symop_operation_xyz
'x, y, z'
'-x, y+1/2, -z+1/2'
'-x, -y, -z'
'x, -y-1/2, z-1/2'

loop_
_atom_site_label
_atom_site_type_symbol
_atom_site_fract_x
_atom_site_fract_y
_atom_site_fract_z
_atom_site_U_iso_or_equiv
_atom_site_adp_type
_atom_site_occupancy
_atom_site_site_symmetry_order
_atom_site_calc_flag
_atom_site_refinement_flags_posn
_atom_site_refinement_flags_adp
_atom_site_refinement_flags_occupancy
_atom_site_disorder_assembly
_atom_site_disorder_group
I1 I 0.63234(2) 0.42360(2) 0.28711(2) 0.01667(3) Uani 1 1 d . . . . .
I2 I 0.46578(2) 0.51953(2) 0.10178(2) 0.01774(3) Uani 1 1 d . . . . .
Cl1 Cl 0.57876(6) 0.41130(2) 0.17019(2) 0.01880(9) Uani 1 1 d . . . . .
F1 F 0.9024(3) 0.42751(14) 0.53802(7) 0.0966(10) Uani 1 1 d . U . A 1
F2 F 0.7504(4) 0.50693(10) 0.53863(7) 0.0861(9) Uani 1 1 d . U . B 1
F3 F 0.6542(3) 0.42217(13) 0.54648(7) 0.0822(8) Uani 1 1 d . U . C 1
F4 F 0.41502(19) 0.78555(7) -0.03756(6) 0.0372(4) Uani 1 1 d . . . . .
F5 F 0.15930(18) 0.76837(7) -0.03632(6) 0.0354(3) Uani 1 1 d . . . . .
F6 F 0.29838(19) 0.72660(7) -0.09219(5) 0.0326(3) Uani 1 1 d . . . . .
N1 N 0.5240(2) 0.57599(8) 0.23229(7) 0.0205(4) Uani 1 1 d . . . . .
H1A H 0.515(4) 0.5726(13) 0.2037(12) 0.033(8) Uiso 1 1 d . . . . .
H1B H 0.549(3) 0.5490(14) 0.2507(11) 0.030(8) Uiso 1 1 d . . . . .
C1 C 0.6737(2) 0.43398(9) 0.36452(7) 0.0174(4) Uani 1 1 d . . . . .
C2 C 0.7217(3) 0.38407(10) 0.39336(8) 0.0226(4) Uani 1 1 d . . . . .
H2 H 0.732928 0.345637 0.377974 0.027 Uiso 1 1 calc R . . . .
C3 C 0.7533(3) 0.38995(11) 0.44444(8) 0.0260(5) Uani 1 1 d . . . . .
H3 H 0.786441 0.355819 0.464056 0.031 Uiso 1 1 calc R . . . .
C4 C 0.7357(3) 0.44639(11) 0.46656(8) 0.0252(4) Uani 1 1 d . . . . .
C5 C 0.6891(3) 0.49650(10) 0.43840(8) 0.0223(4) Uani 1 1 d . . . . .
H5 H 0.678394 0.534757 0.454121 0.027 Uiso 1 1 calc R . . . .
C6 C 0.6574(2) 0.49118(9) 0.38674(7) 0.0174(4) Uani 1 1 d . . . . .
C7 C 0.6123(2) 0.54379(9) 0.35803(7) 0.0174(4) Uani 1 1 d . . . . .
C8 C 0.5762(2) 0.58909(9) 0.33533(7) 0.0158(4) Uani 1 1 d . . . . .
C9 C 0.5317(2) 0.64031(9) 0.30503(7) 0.0141(3) Uani 1 1 d . . . . .
C10 C 0.5080(2) 0.63180(9) 0.25277(7) 0.0144(3) Uani 1 1 d . . . . .
C11 C 0.5094(2) 0.69758(9) 0.32566(7) 0.0161(4) Uani 1 1 d . . . . .
H11 H 0.526477 0.702846 0.360669 0.019 Uiso 1 1 calc R . . . .
C12 C 0.4627(2) 0.74703(9) 0.29622(7) 0.0164(4) Uani 1 1 d . . . . .
H12 H 0.445361 0.785504 0.310893 0.020 Uiso 1 1 calc R . . . .
C13 C 0.4419(2) 0.73926(9) 0.24494(7) 0.0153(3) Uani 1 1 d . . . . .
H13 H 0.411354 0.773031 0.224544 0.018 Uiso 1 1 calc R . . . .
C14 C 0.4649(2) 0.68284(9) 0.22264(7) 0.0147(3) Uani 1 1 d . . . . .
C15 C 0.4430(2) 0.67489(9) 0.16996(7) 0.0163(4) Uani 1 1 d . . . . .
C16 C 0.4249(2) 0.66452(9) 0.12607(7) 0.0176(4) Uani 1 1 d . . . . .
C17 C 0.3974(2) 0.65254(9) 0.07394(7) 0.0167(4) Uani 1 1 d . . . . .
C18 C 0.4043(2) 0.59325(9) 0.05472(7) 0.0170(4) Uani 1 1 d . . . . .
C19 C 0.3751(3) 0.58291(9) 0.00390(7) 0.0198(4) Uani 1 1 d . . . . .
H19 H 0.377944 0.542648 -0.008571 0.024 Uiso 1 1 calc R . . . .
C20 C 0.3418(3) 0.63053(10) -0.02880(7) 0.0199(4) Uani 1 1 d . . . . .
H20 H 0.323187 0.623228 -0.063514 0.024 Uiso 1 1 calc R . . . .
C21 C 0.3362(2) 0.68910(9) -0.00997(7) 0.0176(4) Uani 1 1 d . . . . .
C22 C 0.3630(2) 0.70034(9) 0.04061(7) 0.0178(4) Uani 1 1 d . . . . .
H22 H 0.358114 0.740708 0.052751 0.021 Uiso 1 1 calc R . . . .
C23 C 0.7686(4) 0.45257(13) 0.52172(9) 0.0360(6) Uani 1 1 d . . . . .
C24 C 0.3026(3) 0.74182(10) -0.04395(8) 0.0216(4) Uani 1 1 d . . . . .
N2 N 0.90786(18) 0.65827(7) 0.80144(6) 0.0136(3) Uani 1 1 d . . . . .
C25 C 0.7966(2) 0.65975(9) 0.84450(7) 0.0161(4) Uani 1 1 d . . . . .
H25A H 0.717374 0.626090 0.840167 0.019 Uiso 1 1 calc R . . . .
H25B H 0.734117 0.698129 0.842729 0.019 Uiso 1 1 calc R . . . .
C26 C 0.8807(2) 0.65470(10) 0.89598(8) 0.0202(4) Uani 1 1 d . . . . .
H26A H 0.963612 0.687057 0.900729 0.024 Uiso 1 1 calc R . . . .
H26B H 0.936388 0.615021 0.899631 0.024 Uiso 1 1 calc R . . . .
C27 C 0.7533(3) 0.66083(11) 0.93513(8) 0.0242(4) Uani 1 1 d . . . . .
H27A H 0.707011 0.702243 0.933283 0.029 Uiso 1 1 calc R . . . .
H27B H 0.663589 0.631904 0.927079 0.029 Uiso 1 1 calc R . . . .
C28 C 0.8209(3) 0.64909(11) 0.98816(8) 0.0264(5) Uani 1 1 d . . . . .
H28A H 0.915364 0.676155 0.995463 0.032 Uiso 1 1 calc R . . . .
H28B H 0.736453 0.659504 1.011592 0.032 Uiso 1 1 calc R . . . .
C29 C 0.8741(4) 0.58398(12) 0.99724(9) 0.0371(6) Uani 1 1 d . . . . .
H29A H 0.781494 0.556715 0.988133 0.044 Uiso 1 1 calc R . . . .
H29B H 0.963179 0.574270 0.975229 0.044 Uiso 1 1 calc R . . . .
C30 C 0.9321(4) 0.57192(15) 1.05069(10) 0.0441(7) Uani 1 1 d . . . . .
H30A H 0.845286 0.582133 1.072783 0.066 Uiso 1 1 calc GR . . . .
H30B H 1.028345 0.596839 1.059319 0.066 Uiso 1 1 calc GR . . . .
H30C H 0.960443 0.528969 1.054631 0.066 Uiso 1 1 calc GR . . . .
C31 C 1.0265(2) 0.71121(8) 0.80453(8) 0.0159(4) Uani 1 1 d . . . . .
H31A H 1.088743 0.711242 0.774032 0.019 Uiso 1 1 calc R . . . .
H31B H 1.105216 0.704411 0.833264 0.019 Uiso 1 1 calc R . . . .
C32 C 0.9502(2) 0.77355(9) 0.81008(9) 0.0209(4) Uani 1 1 d . . . . .
H32A H 0.887248 0.774391 0.840424 0.025 Uiso 1 1 calc R . . . .
H32B H 0.874203 0.781848 0.780968 0.025 Uiso 1 1 calc R . . . .
C33 C 1.0817(2) 0.82231(9) 0.81379(8) 0.0175(4) Uani 1 1 d . . . . .
H33A H 1.135733 0.824246 0.781804 0.021 Uiso 1 1 calc R . . . .
H33B H 1.165057 0.810776 0.840133 0.021 Uiso 1 1 calc R . . . .
C34 C 1.0154(2) 0.88497(9) 0.82563(8) 0.0190(4) Uani 1 1 d . . . . .
H34A H 0.933695 0.897071 0.798974 0.023 Uiso 1 1 calc R . . . .
H34B H 0.959884 0.883105 0.857368 0.023 Uiso 1 1 calc R . . . .
C35 C 1.1496(2) 0.93250(9) 0.83001(8) 0.0188(4) Uani 1 1 d . . . . .
H35A H 1.230976 0.920271 0.856721 0.023 Uiso 1 1 calc R . . . .
H35B H 1.205464 0.933973 0.798320 0.023 Uiso 1 1 calc R . . . .
C36 C 1.0865(3) 0.99550(10) 0.84156(9) 0.0248(4) Uani 1 1 d . . . . .
H36A H 1.009109 1.008595 0.814607 0.037 Uiso 1 1 calc GR . . . .
H36B H 1.178022 1.023997 0.844487 0.037 Uiso 1 1 calc GR . . . .
H36C H 1.031758 0.994474 0.873031 0.037 Uiso 1 1 calc GR . . . .
C37 C 0.7983(2) 0.66142(9) 0.75391(7) 0.0158(3) Uani 1 1 d . . . . .
H37A H 0.717394 0.628236 0.754761 0.019 Uiso 1 1 calc R . . . .
H37B H 0.737471 0.700163 0.753959 0.019 Uiso 1 1 calc R . . . .
C38 C 0.8832(2) 0.65696(9) 0.70520(7) 0.0171(4) Uani 1 1 d . . . . .
H38A H 0.937914 0.617124 0.703206 0.020 Uiso 1 1 calc R . . . .
H38B H 0.967261 0.688982 0.704032 0.020 Uiso 1 1 calc R . . . .
C39 C 0.7594(2) 0.66423(10) 0.66104(8) 0.0201(4) Uani 1 1 d . . . . .
H39A H 0.702871 0.703577 0.663989 0.024 Uiso 1 1 calc R . . . .
H39B H 0.676685 0.631739 0.662351 0.024 Uiso 1 1 calc R . . . .
C40 C 0.8369(2) 0.66158(10) 0.61073(8) 0.0198(4) Uani 1 1 d . . . . .
H40A H 0.920477 0.693794 0.609656 0.024 Uiso 1 1 calc R . . . .
H40B H 0.892649 0.622081 0.607756 0.024 Uiso 1 1 calc R . . . .
C41 C 0.7154(3) 0.66934(15) 0.56651(9) 0.0373(6) Uani 1 1 d . . . . .
H41A H 0.659111 0.708725 0.569541 0.045 Uiso 1 1 calc R . . . .
H41B H 0.632290 0.636947 0.567379 0.045 Uiso 1 1 calc R . . . .
C42 C 0.7938(3) 0.66709(15) 0.51659(9) 0.0411(7) Uani 1 1 d . . . . .
H42A H 0.848266 0.627944 0.513029 0.062 Uiso 1 1 calc GR . . . .
H42B H 0.873885 0.699835 0.514996 0.062 Uiso 1 1 calc GR . . . .
H42C H 0.709626 0.672043 0.489561 0.062 Uiso 1 1 calc GR . . . .
C43 C 1.0090(2) 0.60070(8) 0.80286(8) 0.0157(3) Uani 1 1 d . . . . .
H43A H 1.084670 0.602098 0.832854 0.019 Uiso 1 1 calc R . . . .
H43B H 1.076086 0.600511 0.773383 0.019 Uiso 1 1 calc R . . . .
C44 C 0.9150(2) 0.54130(9) 0.80358(8) 0.0189(4) Uani 1 1 d . . . . .
H44A H 0.842948 0.537551 0.772938 0.023 Uiso 1 1 calc R . . . .
H44B H 0.846516 0.540259 0.832722 0.023 Uiso 1 1 calc R . . . .
C45 C 1.0371(2) 0.48901(9) 0.80661(8) 0.0196(4) Uani 1 1 d . . . . .
H45A H 1.093633 0.487185 0.775048 0.023 Uiso 1 1 calc R . . . .
H45B H 1.120189 0.497287 0.833898 0.023 Uiso 1 1 calc R . . . .
C46 C 0.9591(3) 0.42764(9) 0.81573(8) 0.0191(4) Uani 1 1 d . . . . .
H46A H 0.876952 0.418853 0.788300 0.023 Uiso 1 1 calc R . . . .
H46B H 0.902209 0.429210 0.847233 0.023 Uiso 1 1 calc R . . . .
C47 C 1.0852(3) 0.37674(9) 0.81891(9) 0.0240(4) Uani 1 1 d . . . . .
H47A H 1.132379 0.372111 0.786015 0.029 Uiso 1 1 calc R . . . .
H47B H 1.174547 0.388211 0.843357 0.029 Uiso 1 1 calc R . . . .
C48 C 1.0147(3) 0.31612(10) 0.83422(10) 0.0329(5) Uani 1 1 d . . . . .
H48A H 0.928973 0.303644 0.809487 0.049 Uiso 1 1 calc GR . . . .
H48B H 0.968482 0.320221 0.866906 0.049 Uiso 1 1 calc GR . . . .
H48C H 1.101166 0.285493 0.836132 0.049 Uiso 1 1 calc GR . . . .

loop_
_atom_site_aniso_label
_atom_site_aniso_U_11
_atom_site_aniso_U_22
_atom_site_aniso_U_33
_atom_site_aniso_U_23
_atom_site_aniso_U_13
_atom_site_aniso_U_12
I1 0.01528(6) 0.01684(6) 0.01799(6) 0.00007(4) 0.00188(4) -0.00286(4)
I2 0.02345(7) 0.01518(6) 0.01472(6) -0.00234(4) 0.00233(4) -0.00027(5)
Cl1 0.0157(2) 0.0174(2) 0.0228(2) 0.00194(17) -0.00336(17) -0.00322(16)
F1 0.0779(15) 0.181(3) 0.0281(9) -0.0210(13) -0.0228(10) 0.0786(17)
F2 0.176(3) 0.0525(12) 0.0260(9) -0.0056(8) -0.0289(12) 0.0252(15)
F3 0.1002(19) 0.118(2) 0.0291(10) 0.0098(11) 0.0150(11) -0.0128(16)
F4 0.0453(9) 0.0310(8) 0.0335(8) 0.0126(6) -0.0126(7) -0.0197(7)
F5 0.0362(8) 0.0340(8) 0.0363(8) 0.0112(6) 0.0043(6) 0.0118(6)
F6 0.0522(9) 0.0318(7) 0.0133(6) 0.0037(5) -0.0021(6) -0.0008(7)
N1 0.0329(10) 0.0149(8) 0.0136(8) -0.0016(7) 0.0007(7) 0.0020(7)
C1 0.0131(8) 0.0218(10) 0.0173(9) 0.0028(7) 0.0017(7) -0.0016(7)
C2 0.0228(10) 0.0220(10) 0.0230(10) 0.0031(8) 0.0003(8) 0.0003(8)
C3 0.0279(11) 0.0264(11) 0.0233(10) 0.0090(9) -0.0014(8) 0.0027(9)
C4 0.0269(11) 0.0314(12) 0.0169(9) 0.0050(8) -0.0014(8) 0.0030(9)
C5 0.0226(10) 0.0255(10) 0.0187(10) 0.0000(8) 0.0005(8) 0.0033(8)
C6 0.0138(8) 0.0222(10) 0.0162(9) 0.0026(7) 0.0011(7) 0.0002(7)
C7 0.0152(8) 0.0227(10) 0.0144(8) -0.0026(7) 0.0009(7) -0.0003(7)
C8 0.0137(8) 0.0217(9) 0.0120(8) -0.0032(7) 0.0019(6) -0.0024(7)
C9 0.0119(8) 0.0173(9) 0.0132(8) -0.0011(7) 0.0016(6) -0.0018(7)
C10 0.0139(8) 0.0153(8) 0.0141(8) -0.0015(7) 0.0024(6) -0.0018(7)
C11 0.0129(8) 0.0211(9) 0.0144(8) -0.0044(7) 0.0007(6) -0.0032(7)
C12 0.0133(8) 0.0157(9) 0.0205(9) -0.0047(7) 0.0027(7) -0.0036(7)
C13 0.0148(8) 0.0134(8) 0.0180(9) -0.0005(7) 0.0023(7) -0.0022(7)
C14 0.0143(8) 0.0162(9) 0.0137(8) -0.0013(7) 0.0020(6) -0.0031(7)
C15 0.0186(9) 0.0135(8) 0.0170(9) 0.0007(7) 0.0025(7) -0.0021(7)
C16 0.0202(9) 0.0140(8) 0.0185(9) 0.0013(7) 0.0014(7) -0.0006(7)
C17 0.0176(9) 0.0176(9) 0.0149(8) -0.0014(7) 0.0023(7) -0.0018(7)
C18 0.0199(9) 0.0176(9) 0.0138(8) -0.0009(7) 0.0036(7) -0.0014(7)
C19 0.0241(10) 0.0204(10) 0.0151(9) -0.0032(7) 0.0030(7) -0.0003(8)
C20 0.0220(9) 0.0241(10) 0.0137(9) -0.0022(7) 0.0014(7) -0.0025(8)
C21 0.0175(9) 0.0212(9) 0.0141(8) 0.0019(7) 0.0010(7) -0.0028(7)
C22 0.0202(9) 0.0175(9) 0.0156(9) -0.0005(7) 0.0011(7) -0.0011(7)
C23 0.0518(16) 0.0384(14) 0.0171(10) 0.0042(10) -0.0049(10) 0.0141(12)
C24 0.0256(10) 0.0246(10) 0.0144(9) 0.0019(8) -0.0007(7) -0.0045(8)
N2 0.0106(7) 0.0124(7) 0.0177(7) 0.0009(6) 0.0016(6) -0.0003(5)
C25 0.0109(8) 0.0169(9) 0.0209(9) 0.0007(7) 0.0040(7) -0.0005(7)
C26 0.0157(9) 0.0247(10) 0.0203(9) 0.0005(8) 0.0029(7) -0.0007(7)
C27 0.0220(10) 0.0272(11) 0.0241(10) -0.0006(8) 0.0072(8) 0.0016(8)
C28 0.0274(11) 0.0320(12) 0.0204(10) -0.0036(9) 0.0069(8) -0.0029(9)
C29 0.0560(17) 0.0335(13) 0.0212(11) -0.0004(10) -0.0015(11) -0.0038(12)
C30 0.0538(18) 0.0561(18) 0.0224(12) 0.0057(12) 0.0009(11) 0.0022(14)
C31 0.0121(8) 0.0128(8) 0.0227(9) 0.0013(7) 0.0010(7) -0.0020(6)
C32 0.0141(9) 0.0133(9) 0.0355(12) 0.0017(8) 0.0017(8) -0.0004(7)
C33 0.0148(8) 0.0128(8) 0.0251(10) 0.0016(7) 0.0020(7) -0.0004(7)
C34 0.0153(9) 0.0139(8) 0.0278(10) 0.0005(7) 0.0029(7) 0.0013(7)
C35 0.0178(9) 0.0162(9) 0.0224(10) -0.0006(7) 0.0014(7) 0.0005(7)
C36 0.0267(11) 0.0156(9) 0.0317(12) -0.0016(8) -0.0032(9) 0.0023(8)
C37 0.0117(8) 0.0156(8) 0.0199(9) 0.0010(7) -0.0004(7) 0.0005(7)
C38 0.0149(8) 0.0146(8) 0.0216(9) 0.0002(7) 0.0001(7) 0.0013(7)
C39 0.0153(9) 0.0229(10) 0.0221(10) 0.0036(8) 0.0009(7) 0.0004(7)
C40 0.0180(9) 0.0198(9) 0.0218(10) 0.0031(8) 0.0021(7) 0.0009(7)
C41 0.0252(12) 0.0624(18) 0.0243(11) 0.0082(12) 0.0002(9) 0.0112(12)
C42 0.0377(14) 0.0639(19) 0.0216(12) 0.0090(12) 0.0013(10) 0.0111(13)
C43 0.0125(8) 0.0123(8) 0.0223(9) 0.0022(7) 0.0027(7) 0.0023(6)
C44 0.0169(9) 0.0132(8) 0.0266(10) 0.0005(7) 0.0018(7) -0.0001(7)
C45 0.0178(9) 0.0136(9) 0.0275(10) 0.0019(7) 0.0038(8) 0.0008(7)
C46 0.0204(9) 0.0140(9) 0.0231(10) 0.0002(7) 0.0018(7) 0.0005(7)
C47 0.0259(10) 0.0155(9) 0.0310(11) 0.0008(8) 0.0039(9) 0.0032(8)
C48 0.0393(14) 0.0140(10) 0.0455(15) 0.0018(9) 0.0037(11) 0.0030(9)

loop_
_atom_type_symbol
_atom_type_description
_atom_type_scat_dispersion_real
_atom_type_scat_dispersion_imag
_atom_type_scat_source
C C 0.0033 0.0016 'International Tables Vol C Tables 4.2.6.8 and 6.1.1.4'
H H 0.0000 0.0000 'International Tables Vol C Tables 4.2.6.8 and 6.1.1.4'
Cl Cl 0.1484 0.1585 'International Tables Vol C Tables 4.2.6.8 and 6.1.1.4'
F F 0.0171 0.0103 'International Tables Vol C Tables 4.2.6.8 and 6.1.1.4'
I I -0.4742 1.8119 'International Tables Vol C Tables 4.2.6.8 and 6.1.1.4'
N N 0.0061 0.0033 'International Tables Vol C Tables 4.2.6.8 and 6.1.1.4'

loop_
_geom_angle_atom_site_label_1
_geom_angle_atom_site_label_2
_geom_angle_atom_site_label_3
_geom_angle
_geom_angle_site_symmetry_1
_geom_angle_site_symmetry_3
_geom_angle_publ_flag
C2 C1 I1 119.35(16) . . ?
C2 C1 C6 120.34(19) . . ?
C6 C1 I1 120.28(14) . . ?
C3 C2 C1 120.5(2) . . ?
C2 C3 C4 119.2(2) . . ?
C3 C4 C23 119.1(2) . . ?
C5 C4 C3 121.0(2) . . ?
C5 C4 C23 119.9(2) . . ?
C4 C5 C6 120.3(2) . . ?
C1 C6 C7 121.84(18) . . ?
C5 C6 C1 118.58(19) . . ?
C5 C6 C7 119.57(19) . . ?
C8 C7 C6 177.8(2) . . ?
C7 C8 C9 175.7(2) . . ?
C10 C9 C8 118.40(17) . . ?
C11 C9 C8 121.68(17) . . ?
C11 C9 C10 119.92(17) . . ?
N1 C10 C9 120.65(18) . . ?
N1 C10 C14 121.00(17) . . ?
C9 C10 C14 118.35(17) . . ?
C12 C11 C9 121.55(18) . . ?
C11 C12 C13 118.84(18) . . ?
C12 C13 C14 121.49(18) . . ?
C10 C14 C15 118.76(17) . . ?
C13 C14 C10 119.81(17) . . ?
C13 C14 C15 121.42(18) . . ?
C16 C15 C14 176.1(2) . . ?
C15 C16 C17 178.0(2) . . ?
C18 C17 C16 121.53(18) . . ?
C22 C17 C16 120.09(18) . . ?
C22 C17 C18 118.38(18) . . ?
C17 C18 I2 120.74(14) . . ?
C19 C18 I2 119.01(15) . . ?
C19 C18 C17 120.23(18) . . ?
C20 C19 C18 120.95(19) . . ?
C19 C20 C21 118.90(18) . . ?
C20 C21 C24 120.68(18) . . ?
C22 C21 C20 121.10(19) . . ?
C22 C21 C24 118.22(18) . . ?
C21 C22 C17 120.43(19) . . ?
F1 C23 F2 113.1(3) . . ?
F1 C23 F3 102.9(3) . . ?
F1 C23 C4 113.6(2) . . ?
F2 C23 F3 100.9(3) . . ?
F2 C23 C4 114.4(2) . . ?
F3 C23 C4 110.4(2) . . ?
F4 C24 F5 105.73(18) . . ?
F4 C24 C21 112.31(17) . . ?
F5 C24 C21 112.35(17) . . ?
F6 C24 F4 106.55(17) . . ?
F6 C24 F5 106.42(17) . . ?
F6 C24 C21 112.96(18) . . ?
C25 N2 C31 110.78(15) . . ?
C25 N2 C37 106.58(14) . . ?
C25 N2 C43 110.63(14) . . ?
C31 N2 C37 110.98(14) . . ?
C43 N2 C31 107.02(14) . . ?
C43 N2 C37 110.91(15) . . ?
N2 C25 C26 115.54(15) . . ?
C25 C26 C27 109.02(17) . . ?
C28 C27 C26 113.60(18) . . ?
C29 C28 C27 113.46(19) . . ?
C30 C29 C28 113.1(2) . . ?
N2 C31 C32 115.64(15) . . ?
C31 C32 C33 110.47(16) . . ?
C32 C33 C34 113.11(16) . . ?
C35 C34 C33 111.97(16) . . ?
C36 C35 C34 113.01(17) . . ?
C38 C37 N2 116.12(15) . . ?
C37 C38 C39 110.10(16) . . ?
C38 C39 C40 113.00(17) . . ?
C41 C40 C39 113.57(18) . . ?
C40 C41 C42 113.2(2) . . ?
N2 C43 C44 116.32(15) . . ?
C43 C44 C45 108.57(16) . . ?
C46 C45 C44 113.45(17) . . ?
C45 C46 C47 111.82(17) . . ?
C48 C47 C46 113.15(19) . . ?

loop_
_geom_bond_atom_site_label_1
_geom_bond_atom_site_label_2
_geom_bond_distance
_geom_bond_site_symmetry_2
_geom_bond_publ_flag
I1 C1 2.100(2) . ?
I2 C18 2.104(2) . ?
F1 C23 1.285(3) . ?
F2 C23 1.294(3) . ?
F3 C23 1.359(4) . ?
F4 C24 1.340(2) . ?
F5 C24 1.341(3) . ?
F6 C24 1.337(2) . ?
N1 C10 1.358(3) . ?
C1 C2 1.390(3) . ?
C1 C6 1.406(3) . ?
C2 C3 1.388(3) . ?
C3 C4 1.391(3) . ?
C4 C5 1.381(3) . ?
C4 C23 1.497(3) . ?
C5 C6 1.402(3) . ?
C6 C7 1.431(3) . ?
C7 C8 1.199(3) . ?
C8 C9 1.428(3) . ?
C9 C10 1.419(3) . ?
C9 C11 1.396(3) . ?
C10 C14 1.420(3) . ?
C11 C12 1.389(3) . ?
C12 C13 1.389(3) . ?
C13 C14 1.399(3) . ?
C14 C15 1.427(3) . ?
C15 C16 1.202(3) . ?
C16 C17 1.430(3) . ?
C17 C18 1.409(3) . ?
C17 C22 1.402(3) . ?
C18 C19 1.391(3) . ?
C19 C20 1.387(3) . ?
C20 C21 1.389(3) . ?
C21 C22 1.386(3) . ?
C21 C24 1.494(3) . ?
N2 C25 1.515(2) . ?
N2 C31 1.521(2) . ?
N2 C37 1.522(2) . ?
N2 C43 1.517(2) . ?
C25 C26 1.515(3) . ?
C26 C27 1.531(3) . ?
C27 C28 1.522(3) . ?
C28 C29 1.517(4) . ?
C29 C30 1.510(4) . ?
C31 C32 1.522(3) . ?
C32 C33 1.524(3) . ?
C33 C34 1.526(3) . ?
C34 C35 1.522(3) . ?
C35 C36 1.521(3) . ?
C37 C38 1.520(3) . ?
C38 C39 1.527(3) . ?
C39 C40 1.527(3) . ?
C40 C41 1.517(3) . ?
C41 C42 1.521(4) . ?
C43 C44 1.522(3) . ?
C44 C45 1.528(3) . ?
C45 C46 1.524(3) . ?
C46 C47 1.527(3) . ?
C47 C48 1.523(3) . ?
